data_7106993
loop_
_publ_author_name
'Qipu Lin'
'Tao Wu'
'Shoutian Zheng'
'Xianhui Bu'
'Pingyun Feng'

_publ_section_title
;
 A Chiral Tetragonal Magnesium-Carboxylate Framework with Nanotubular
 Channels
;
_journal_name_full Chem.Commun.
_journal_page_first 11852
_journal_paper_doi 10.1039/c1cc14836b
_journal_volume 47
_journal_year 2011
_chemical_formula_moiety 'C8 H5 Mg O5'
_chemical_formula_sum 'C8 H5 Mg O5'
_chemical_formula_weight 205.43
_chemical_name_systematic
;
?
;
_space_group_IT_number 98
_symmetry_cell_setting tetragonal
_symmetry_space_group_name_Hall 'I 4bw 2bw'
_symmetry_space_group_name_H-M 'I 41 2 2'
_atom_sites_solution_hydrogens geom
_atom_sites_solution_primary direct
_atom_sites_solution_secondary difmap
_audit_creation_method SHELXL-97
_cell_angle_alpha 90.00
_cell_angle_beta 90.00
_cell_angle_gamma 90.00
_cell_formula_units_Z 8
_cell_length_a 15.2927(11)
_cell_length_b 15.2927(11)
_cell_length_c 12.3010(18)
_cell_measurement_reflns_used 1985
_cell_measurement_temperature 296(2)
_cell_measurement_theta_max 25.00
_cell_measurement_theta_min 2.66
_cell_volume 2876.8(5)
_computing_cell_refinement 'Bruker SMART'
_computing_data_collection 'Bruker SMART'
_computing_data_reduction 'Bruker SAINT'
_computing_molecular_graphics 'Bruker SHELXTL'
_computing_publication_material 'Bruker SHELXTL'
_computing_structure_refinement 'SHELXL-97 (Sheldrick, 1997)'
_computing_structure_solution 'SHELXS-97 (Sheldrick, 1990)'
_diffrn_ambient_temperature 296(2)
_diffrn_measured_fraction_theta_full 0.986
_diffrn_measured_fraction_theta_max 0.986
_diffrn_measurement_device_type 'CCD area detector'
_diffrn_measurement_method 'phi and omega scans'
_diffrn_radiation_monochromator graphite
_diffrn_radiation_source 'fine-focus sealed tube'
_diffrn_radiation_type MoK\a
_diffrn_radiation_wavelength 0.71073
_diffrn_reflns_av_R_equivalents 0.0198
_diffrn_reflns_av_sigmaI/netI 0.0236
_diffrn_reflns_limit_h_max 18
_diffrn_reflns_limit_h_min -10
_diffrn_reflns_limit_k_max 12
_diffrn_reflns_limit_k_min -14
_diffrn_reflns_limit_l_max 14
_diffrn_reflns_limit_l_min -9
_diffrn_reflns_number 3113
_diffrn_reflns_theta_full 25.01
_diffrn_reflns_theta_max 25.01
_diffrn_reflns_theta_min 2.66
_diffrn_standards_decay_% none
_diffrn_standards_interval_count none
_diffrn_standards_interval_time 0
_diffrn_standards_number none
_exptl_absorpt_coefficient_mu 0.117
_exptl_absorpt_correction_T_max 0.995
_exptl_absorpt_correction_T_min 0.994
_exptl_absorpt_correction_type none
_exptl_crystal_colour colourless
_exptl_crystal_density_diffrn 0.939
_exptl_crystal_density_meas 0.94
_exptl_crystal_density_method 'not measured'
_exptl_crystal_description needle
_exptl_crystal_F_000 824.0
_exptl_crystal_size_max 0.30
_exptl_crystal_size_mid 0.04
_exptl_crystal_size_min 0.04
_refine_diff_density_max 1.193
_refine_diff_density_min -0.519
_refine_diff_density_rms 0.217
_refine_ls_abs_structure_details 'Flack H D (1983), Acta Cryst. A39, 876-881'
_refine_ls_abs_structure_Flack 0.2(8)
_refine_ls_extinction_method none
_refine_ls_goodness_of_fit_ref 1.383
_refine_ls_hydrogen_treatment constr
_refine_ls_matrix_type full
_refine_ls_number_parameters 80
_refine_ls_number_reflns 1256
_refine_ls_number_restraints 0
_refine_ls_restrained_S_all 1.383
_refine_ls_R_factor_all 0.0896
_refine_ls_R_factor_gt 0.0875
_refine_ls_shift/su_max 0.000
_refine_ls_shift/su_mean 0.000
_refine_ls_structure_factor_coef Fsqd
_refine_ls_weighting_details 'calc w=1/[\s^2^(Fo^2^)+(0.2000P)^2^+0.0000P] where P=(Fo^2^+2Fc^2^)/3'
_refine_ls_weighting_scheme calc
_refine_ls_wR_factor_gt 0.2672
_refine_ls_wR_factor_ref 0.2790
_reflns_number_gt 1215
_reflns_number_total 1256
_reflns_threshold_expression >2sigma(I)
_cod_data_source_file c1cc14836b.txt
_cod_data_source_block CPF11
_cod_original_sg_symbol_H-M I4(1)22
_cod_database_code 7106993

loop_
_symmetry_equiv_pos_as_xyz
'x, y, z'
'-x+1/2, -y+1/2, z+1/2'
'-y, x+1/2, z+1/4'
'y+1/2, -x, z+3/4'
'-x+1/2, y, -z+3/4'
'x, -y+1/2, -z+1/4'
'y+1/2, x+1/2, -z+1/2'
'-y, -x, -z'
'x+1/2, y+1/2, z+1/2'
'-x+1, -y+1, z+1'
'-y+1/2, x+1, z+3/4'
'y+1, -x+1/2, z+5/4'
'-x+1, y+1/2, -z+5/4'
'x+1/2, -y+1, -z+3/4'
'y+1, x+1, -z+1'
'-y+1/2, -x+1/2, -z+1/2'

loop_
_atom_site_label
_atom_site_type_symbol
_atom_site_fract_x
_atom_site_fract_y
_atom_site_fract_z
_atom_site_U_iso_or_equiv
_atom_site_adp_type
_atom_site_occupancy
_atom_site_symmetry_multiplicity
_atom_site_calc_flag
_atom_site_refinement_flags
Mg1 Mg 0.68480(8) 0.31520(8) 0.0000 0.0093(6) Uani 1 2 d S
O1W O 0.7554(3) 0.2500 0.1250 0.0202(10) Uani 1 2 d S
O1 O 0.6203(2) 0.3845(2) -0.1146(2) 0.0183(8) Uani 1 1 d .
O2 O 0.71117(19) 0.40306(17) -0.2544(2) 0.0161(8) Uani 1 1 d .
C4 C 0.5000 0.5000 -0.4390(4) 0.0198(14) Uani 1 2 d S
C5 C 0.5000 0.5000 -0.2117(5) 0.0185(13) Uani 1 2 d S
H5A H 0.5000 0.5000 -0.1361 0.022 Uiso 1 2 calc SR
C3 C 0.5692(3) 0.4633(3) -0.3808(4) 0.0174(11) Uani 1 1 d .
H3A H 0.6170 0.4408 -0.4184 0.021 Uiso 1 1 calc R
C2 C 0.5684(3) 0.4596(3) -0.2678(3) 0.0168(11) Uani 1 1 d .
C1 C 0.6398(3) 0.4123(3) -0.2082(3) 0.0142(10) Uani 1 1 d .

loop_
_atom_site_aniso_label
_atom_site_aniso_U_11
_atom_site_aniso_U_22
_atom_site_aniso_U_33
_atom_site_aniso_U_23
_atom_site_aniso_U_13
_atom_site_aniso_U_12
Mg1 0.0099(8) 0.0099(8) 0.0081(10) -0.0002(5) -0.0002(5) -0.0017(7)
O1W 0.015(2) 0.027(2) 0.0185(17) 0.0139(19) 0.000 0.000
O1 0.0190(16) 0.0254(17) 0.0105(13) 0.0014(13) -0.0027(13) 0.0080(12)
O2 0.0157(15) 0.0193(16) 0.0134(14) -0.0004(13) 0.0030(13) 0.0072(12)
C4 0.025(3) 0.021(3) 0.014(3) 0.000 0.000 0.014(3)
C5 0.019(3) 0.027(3) 0.010(2) 0.000 0.000 0.006(2)
C3 0.020(2) 0.020(2) 0.012(2) -0.0009(16) 0.0004(18) 0.0135(18)
C2 0.019(2) 0.019(2) 0.013(2) 0.0018(15) -0.0008(17) 0.0101(18)
C1 0.018(2) 0.0151(19) 0.0095(16) 0.0029(16) -0.0014(18) 0.0033(16)

loop_
_atom_type_symbol
_atom_type_description
_atom_type_scat_dispersion_real
_atom_type_scat_dispersion_imag
_atom_type_scat_source
C C 0.0033 0.0016 'International Tables Vol C Tables 4.2.6.8 and 6.1.1.4'
H H 0.0000 0.0000 'International Tables Vol C Tables 4.2.6.8 and 6.1.1.4'
N N 0.0061 0.0033 'International Tables Vol C Tables 4.2.6.8 and 6.1.1.4'
O O 0.0106 0.0060 'International Tables Vol C Tables 4.2.6.8 and 6.1.1.4'
Mg Mg 0.0486 0.0363 'International Tables Vol C Tables 4.2.6.8 and 6.1.1.4'

loop_
_geom_angle_atom_site_label_1
_geom_angle_atom_site_label_2
_geom_angle_atom_site_label_3
_geom_angle
_geom_angle_site_symmetry_1
_geom_angle_site_symmetry_3
O1 Mg1 O1 88.51(17) . 8_665
O1 Mg1 O2 93.01(13) . 5_654
O1 Mg1 O2 93.88(13) 8_665 5_654
O1 Mg1 O2 93.88(13) . 3_645
O1 Mg1 O2 93.01(13) 8_665 3_645
O2 Mg1 O2 170.37(18) 5_654 3_645
O1 Mg1 O1W 176.31(11) . .
O1 Mg1 O1W 89.49(11) 8_665 .
O2 Mg1 O1W 84.03(12) 5_654 .
O2 Mg1 O1W 89.32(12) 3_645 .
O1 Mg1 O1W 89.49(11) . 4_564
O1 Mg1 O1W 176.31(11) 8_665 4_564
O2 Mg1 O1W 89.32(12) 5_654 4_564
O2 Mg1 O1W 84.03(12) 3_645 4_564
O1W Mg1 O1W 92.67(14) . 4_564
O1 Mg1 Mg1 71.37(8) . 4_564
O1 Mg1 Mg1 150.52(9) 8_665 4_564
O2 Mg1 Mg1 66.81(9) 5_654 4_564
O2 Mg1 Mg1 109.23(8) 3_645 4_564
O1W Mg1 Mg1 109.29(11) . 4_564
O1W Mg1 Mg1 30.51(11) 4_564 4_564
O1 Mg1 Mg1 150.52(9) . 3_645
O1 Mg1 Mg1 71.37(8) 8_665 3_645
O2 Mg1 Mg1 109.23(8) 5_654 3_645
O2 Mg1 Mg1 66.80(9) 3_645 3_645
O1W Mg1 Mg1 30.51(11) . 3_645
O1W Mg1 Mg1 109.29(11) 4_564 3_645
Mg1 Mg1 Mg1 134.75(4) 4_564 3_645
Mg1 O1W Mg1 119.0(2) . 3_645
C1 O1 Mg1 134.2(3) . .
C1 O2 Mg1 137.3(3) . 4_564
C3 C4 C3 118.3(6) . 10_554
C3 C4 C4 120.9(3) . 15_443
C3 C4 C4 120.9(3) 10_554 15_443
C2 C5 C2 120.8(5) 10_554 .
C2 C5 H5A 119.6 10_554 .
C2 C5 H5A 119.6 . .
C2 C3 C4 121.4(4) . .
C2 C3 H3A 119.3 . .
C4 C3 H3A 119.3 . .
C3 C2 C5 118.9(4) . .
C3 C2 C1 120.0(4) . .
C5 C2 C1 121.1(4) . .
O2 C1 O1 126.0(4) . .
O2 C1 C2 118.2(3) . .
O1 C1 C2 115.8(4) . .

loop_
_geom_bond_atom_site_label_1
_geom_bond_atom_site_label_2
_geom_bond_distance
_geom_bond_site_symmetry_2
Mg1 O1 2.022(3) .
Mg1 O1 2.022(3) 8_665
Mg1 O2 2.083(3) 5_654
Mg1 O2 2.083(3) 3_645
Mg1 O1W 2.127(3) .
Mg1 O1W 2.127(3) 4_564
Mg1 Mg1 3.6651(14) 4_564
Mg1 Mg1 3.6651(14) 3_645
O1W Mg1 2.127(3) 3_645
O1 C1 1.263(5) .
O2 C1 1.239(5) .
O2 Mg1 2.083(3) 4_564
C4 C3 1.396(5) .
C4 C3 1.396(5) 10_554
C4 C4 1.500(11) 15_443
C5 C2 1.397(5) 10_554
C5 C2 1.397(5) .
C5 H5A 0.9300 .
C3 C2 1.391(6) .
C3 H3A 0.9300 .
C2 C1 1.501(6) .
